data_4334574
loop_
_publ_author_name
'Masayuki Kobayashi'
'Didier Savard'
'Andrew R. Geisheimer'
'Ken Sakai'
'Daniel B. Leznoff'

_publ_contact_author_address
; 
Leznoff, Daniel B.
Department of Chemistry
Simon Fraser University
Burnaby, British Columbia
Canada         V5A 1S6
;
_publ_contact_author_email dleznoff@sfu.ca
_publ_contact_author_fax +1-778-782-3765
_publ_contact_author_name 'Daniel B. Leznoff'
_publ_contact_author_phone +1-778-782-4887
_publ_section_title
;
 Heterobimetallic Coordination Polymers Based on the [Pt(SCN)4]2- and
 [Pt(SeCN)4]2- Building Blocks
;
_journal_name_full 'Inorganic Chemistry'
_journal_page_first 4842
_journal_page_last 4852
_journal_paper_doi 10.1021/ic302360b
_journal_volume 52
_journal_year 2013
_chemical_formula_moiety 'C50 H40 Cu2 N16 O2 Pt2 S8'
_chemical_formula_sum 'C50 H40 Cu2 N16 O2 Pt2 S8'
_chemical_formula_weight 1670.77
_space_group_IT_number 14
_symmetry_cell_setting monoclinic
_symmetry_space_group_name_Hall '-P 2yn'
_symmetry_space_group_name_H-M 'P 1 21/n 1'
_atom_sites_solution_hydrogens geom
_atom_sites_solution_primary direct
_cell_angle_alpha 90
_cell_angle_beta 116.685(2)
_cell_angle_gamma 90
_cell_formula_units_Z 2
_cell_length_a 16.597(3)
_cell_length_b 11.502(2)
_cell_length_c 16.941(3)
_cell_measurement_reflns_used 6367
_cell_measurement_temperature 100
_cell_measurement_theta_max 27.83
_cell_measurement_theta_min 2.22
_cell_volume 2889.6(9)
_computing_cell_refinement 'USER DEFINED CELL REFINEMENT'
_computing_data_collection 'USER DEFINED DATA COLLECTION'
_computing_data_reduction 'USER DEFINED DATA REDUCTION'
_computing_structure_solution 'SHELXS 86 (Sheldrick, 1986)'
_diffrn_ambient_temperature 100
_diffrn_measured_fraction_theta_full 0.996
_diffrn_measured_fraction_theta_max 0.961
_diffrn_measurement_device Unknown
_diffrn_measurement_device_type Serial
_diffrn_measurement_method \w/2\q
_diffrn_radiation_monochromator graphite
_diffrn_radiation_type 'Mo K\a'
_diffrn_radiation_wavelength 0.71073
_diffrn_reflns_av_R_equivalents 0.036
_diffrn_reflns_limit_h_max 17
_diffrn_reflns_limit_h_min -21
_diffrn_reflns_limit_k_max 15
_diffrn_reflns_limit_k_min -12
_diffrn_reflns_limit_l_max 22
_diffrn_reflns_limit_l_min -22
_diffrn_reflns_number 16579
_diffrn_reflns_theta_full 25.990
_diffrn_reflns_theta_max 27.946
_diffrn_reflns_theta_min 1.427
_diffrn_standards_number 0
_exptl_absorpt_coefficient_mu 5.896
_exptl_absorpt_correction_T_max 1.0000
_exptl_absorpt_correction_T_min 1.0000
_exptl_absorpt_correction_type empirical
_exptl_crystal_colour green
_exptl_crystal_density_diffrn 1.920
_exptl_crystal_description plate
_exptl_crystal_F_000 1620
_exptl_crystal_size_max 0.18
_exptl_crystal_size_mid 0.11
_exptl_crystal_size_min 0.03
_refine_diff_density_max 5.66
_refine_diff_density_min -1.78
_refine_ls_goodness_of_fit_ref 1.1927
_refine_ls_hydrogen_treatment constr
_refine_ls_matrix_type full
_refine_ls_number_parameters 357
_refine_ls_number_reflns 5206
_refine_ls_number_restraints 2
_refine_ls_R_factor_all 0.0626
_refine_ls_R_factor_gt 0.0481
_refine_ls_shift/su_max 0.002745
_refine_ls_structure_factor_coef F
_refine_ls_weighting_details
;
 Method= Modified Sheldrick 
 w=1/[\s^2^(F^2^) + ( 0.04P)^2^ + 0.00P] 
 ,where P=(max(Fo^2^,0) + 2Fc^2^)/3 
;
_refine_ls_weighting_scheme calc
_refine_ls_wR_factor_all 0.0748
_refine_ls_wR_factor_gt 0.0648
_refine_ls_wR_factor_ref 0.0628
_reflns_limit_h_max 19
_reflns_limit_h_min -21
_reflns_limit_k_max 15
_reflns_limit_k_min 0
_reflns_limit_l_max 22
_reflns_limit_l_min 0
_reflns_number_gt 5412
_reflns_number_total 6670
_reflns_threshold_expression I>2.0\s(I)
_oxford_refine_ls_r_factor_ref 0.0458
_oxford_reflns_number_all 6670
_oxford_reflns_threshold_expression_ref I>2.5\s(I)
_cod_data_source_file ic302360b_si_002_03.cif
_cod_data_source_block C50H40Cu2N16O2Pt2S8
_cod_original_cell_volume 2889.7(9)
_cod_original_sg_symbol_H-M 'P 1 21/n 1 '
_cod_database_code 4334574

loop_
_symmetry_equiv_pos_as_xyz
x,y,z
-x,-y,-z
-x+1/2,y+1/2,-z+1/2
x+1/2,-y+1/2,z+1/2

loop_
_atom_site_label
_atom_site_type_symbol
_atom_site_fract_x
_atom_site_fract_y
_atom_site_fract_z
_atom_site_U_iso_or_equiv
_atom_site_occupancy
_atom_site_adp_type
_atom_site_refinement_flags_posn
_atom_site_refinement_flags_occupancy
_atom_site_disorder_group
Pt1 Pt 0.398142(17) 0.33033(2) 1.044124(18) 0.0237 1.0000 Uani . . .
Cu1 Cu 0.41251(5) 0.11054(8) 0.72791(5) 0.0220 1.0000 Uani . . .
S1 S 0.39976(13) 0.41115(17) 0.91995(13) 0.0305 1.0000 Uani . . .
S2 S 0.40578(15) 0.14232(17) 0.99876(13) 0.0329 1.0000 Uani . . .
S3 S 0.39680(14) 0.2767(2) 1.17551(13) 0.0352 1.0000 Uani . . .
S4 S 0.39523(13) 0.52531(17) 1.08129(16) 0.0353 1.0000 Uani . . .
O11 O 0.0761(12) 0.0649(12) 0.0904(10) 0.0566 0.536(15) Uani D P 1
O12 O 0.0250(13) 0.0644(14) 0.0598(11) 0.0566 0.464(15) Uani D P 2
N1 N 0.4359(4) 0.2407(6) 0.8207(4) 0.0272 1.0000 Uani . . .
N2 N 0.5202(4) 0.0184(6) 1.1516(4) 0.0304 1.0000 Uani . . .
N3 N 0.2725(8) 0.0929(8) 1.1381(6) 0.0726 1.0000 Uani . . .
N4 N 0.2183(5) 0.5667(7) 1.0614(5) 0.0419 1.0000 Uani . . .
N5 N 0.2888(4) 0.0960(5) 0.7235(4) 0.0239 1.0000 Uani . . .
N6 N 0.3319(4) 0.2350(6) 0.6217(4) 0.0280 1.0000 Uani . . .
N7 N 0.5297(4) 0.1348(6) 0.7233(4) 0.0270 1.0000 Uani . . .
N8 N 0.4087(4) -0.0295(6) 0.6506(4) 0.0279 1.0000 Uani . . .
C1 C 0.4215(5) 0.3068(7) 0.8625(5) 0.0250 1.0000 Uani . . .
C2 C 0.4741(5) 0.0722(6) 1.0914(5) 0.0250 1.0000 Uani . . .
C3 C 0.3259(7) 0.1662(8) 1.1521(6) 0.0403 1.0000 Uani . . .
C4 C 0.2895(6) 0.5433(7) 1.0704(5) 0.0311 1.0000 Uani . . .
C5 C 0.2749(5) 0.0336(7) 0.7831(5) 0.0286 1.0000 Uani . . .
C6 C 0.1962(5) 0.0434(7) 0.7939(5) 0.0332 1.0000 Uani . . .
C7 C 0.1316(5) 0.1235(8) 0.7409(6) 0.0338 1.0000 Uani . . .
C8 C 0.1457(5) 0.1875(7) 0.6793(6) 0.0309 1.0000 Uani . . .
C9 C 0.2249(5) 0.1734(6) 0.6705(5) 0.0260 1.0000 Uani . . .
C10 C 0.2459(5) 0.2392(6) 0.6077(5) 0.0252 1.0000 Uani . . .
C11 C 0.1812(6) 0.3056(7) 0.5379(5) 0.0357 1.0000 Uani . . .
C12 C 0.2078(6) 0.3671(8) 0.4850(6) 0.0420 1.0000 Uani . . .
C13 C 0.2979(6) 0.3652(8) 0.5006(6) 0.0408 1.0000 Uani . . .
C14 C 0.3567(6) 0.2953(8) 0.5688(6) 0.0395 1.0000 Uani . . .
C15 C 0.5883(6) 0.2205(8) 0.7651(6) 0.0354 1.0000 Uani . . .
C16 C 0.6682(6) 0.2323(9) 0.7580(6) 0.0436 1.0000 Uani . . .
C17 C 0.6863(6) 0.1528(9) 0.7071(7) 0.0485 1.0000 Uani . . .
C18 C 0.6271(6) 0.0672(8) 0.6647(6) 0.0415 1.0000 Uani . . .
C19 C 0.5481(5) 0.0578(8) 0.6742(5) 0.0321 1.0000 Uani . . .
C20 C 0.4801(5) -0.0338(7) 0.6323(5) 0.0314 1.0000 Uani . . .
C21 C 0.4887(6) -0.1238(8) 0.5809(6) 0.0397 1.0000 Uani . . .
C22 C 0.4224(7) -0.2076(9) 0.5472(6) 0.0482 1.0000 Uani . . .
C23 C 0.3485(7) -0.2018(9) 0.5659(6) 0.0457 1.0000 Uani . . .
C24 C 0.3459(6) -0.1104(8) 0.6180(5) 0.0373 1.0000 Uani . . .
C251 C 0.0711(17) -0.0048(19) 0.1590(12) 0.0544 0.536(15) Uani D P 1
C252 C 0.0627(19) -0.017(2) 0.1319(14) 0.0544 0.464(15) Uani D P 2
H11 H 0.1348 0.0739 0.1044 0.0712 0.536(15) Uiso R P 1
H12 H -0.0084 0.0231 0.0107 0.0692 0.464(15) Uiso R P 2
H51 H 0.3202 -0.0194 0.8195 0.0331 1.0000 Uiso R . .
H61 H 0.1872 -0.0029 0.8358 0.0409 1.0000 Uiso R . .
H71 H 0.0780 0.1341 0.7471 0.0410 1.0000 Uiso R . .
H81 H 0.1013 0.2415 0.6427 0.0360 1.0000 Uiso R . .
H111 H 0.1202 0.3074 0.5280 0.0401 1.0000 Uiso R . .
H121 H 0.1649 0.4115 0.4374 0.0469 1.0000 Uiso R . .
H131 H 0.3180 0.4101 0.4658 0.0499 1.0000 Uiso R . .
H141 H 0.4175 0.2900 0.5783 0.0488 1.0000 Uiso R . .
H151 H 0.5750 0.2742 0.8002 0.0457 1.0000 Uiso R . .
H161 H 0.7092 0.2935 0.7874 0.0548 1.0000 Uiso R . .
H171 H 0.7408 0.1584 0.7019 0.0634 1.0000 Uiso R . .
H181 H 0.6391 0.0136 0.6286 0.0563 1.0000 Uiso R . .
H211 H 0.5397 -0.1272 0.5695 0.0479 1.0000 Uiso R . .
H221 H 0.4268 -0.2686 0.5116 0.0564 1.0000 Uiso R . .
H231 H 0.3019 -0.2584 0.5437 0.0498 1.0000 Uiso R . .
H241 H 0.2959 -0.1057 0.6310 0.0416 1.0000 Uiso R . .
H2511 H 0.1020 0.0343 0.2140 0.0678 0.536(15) Uiso R P 1
H2512 H 0.0989 -0.0779 0.1618 0.0678 0.536(15) Uiso R P 1
H2513 H 0.0100 -0.0166 0.1470 0.0678 0.536(15) Uiso R P 1
H2521 H 0.0970 0.0246 0.1849 0.0678 0.464(15) Uiso R P 2
H2522 H 0.1003 -0.0730 0.1232 0.0678 0.464(15) Uiso R P 2
H2523 H 0.0143 -0.0560 0.1362 0.0678 0.464(15) Uiso R P 2

loop_
_atom_site_aniso_label
_atom_site_aniso_U_11
_atom_site_aniso_U_22
_atom_site_aniso_U_33
_atom_site_aniso_U_23
_atom_site_aniso_U_13
_atom_site_aniso_U_12
Pt1 0.02295(16) 0.02092(16) 0.02812(17) -0.00386(12) 0.01231(11) 0.00102(11)
Cu1 0.0214(4) 0.0254(5) 0.0210(4) 0.0000(4) 0.0109(3) 0.0046(3)
S1 0.0348(10) 0.0224(9) 0.0375(11) 0.0028(8) 0.0192(8) 0.0050(8)
S2 0.0544(12) 0.0206(9) 0.0233(9) -0.0009(7) 0.0172(9) 0.0039(8)
S3 0.0383(11) 0.0391(12) 0.0330(10) -0.0080(9) 0.0201(9) -0.0029(9)
S4 0.0353(10) 0.0238(10) 0.0561(13) -0.0112(9) 0.0288(10) -0.0063(8)
O11 0.056(3) 0.056(3) 0.056(3) -0.004(3) 0.023(3) -0.004(3)
O12 0.056(3) 0.056(3) 0.056(3) -0.004(3) 0.023(3) -0.004(3)
N1 0.032(3) 0.027(3) 0.026(3) 0.001(3) 0.016(3) -0.002(3)
N2 0.028(3) 0.031(4) 0.033(4) -0.006(3) 0.014(3) 0.001(3)
N3 0.127(9) 0.049(6) 0.070(6) -0.017(5) 0.069(6) -0.043(6)
N4 0.036(4) 0.041(4) 0.060(5) 0.010(4) 0.031(4) 0.012(3)
N5 0.018(3) 0.023(3) 0.025(3) -0.006(3) 0.004(2) -0.001(2)
N6 0.030(3) 0.028(4) 0.026(3) -0.007(3) 0.013(3) 0.002(3)
N7 0.029(3) 0.029(3) 0.026(3) 0.009(3) 0.015(3) 0.008(3)
N8 0.024(3) 0.033(4) 0.023(3) 0.008(3) 0.008(2) 0.008(3)
C1 0.024(3) 0.026(4) 0.022(4) 0.009(3) 0.008(3) -0.002(3)
C2 0.027(4) 0.026(4) 0.025(4) -0.008(3) 0.014(3) 0.001(3)
C3 0.063(6) 0.033(5) 0.040(5) 0.003(4) 0.037(5) 0.006(4)
C4 0.054(5) 0.020(4) 0.027(4) -0.002(3) 0.025(4) -0.003(3)
C5 0.025(4) 0.031(4) 0.027(4) -0.004(3) 0.009(3) 0.001(3)
C6 0.035(4) 0.033(4) 0.035(4) -0.010(4) 0.018(3) -0.005(3)
C7 0.023(4) 0.034(4) 0.045(5) -0.010(4) 0.016(3) 0.000(3)
C8 0.024(4) 0.026(4) 0.040(4) -0.005(3) 0.012(3) 0.006(3)
C9 0.023(3) 0.019(4) 0.029(4) -0.012(3) 0.005(3) -0.002(3)
C10 0.029(4) 0.020(4) 0.025(4) -0.006(3) 0.010(3) 0.004(3)
C11 0.035(4) 0.028(4) 0.037(5) -0.003(3) 0.010(4) 0.011(3)
C12 0.057(6) 0.028(4) 0.032(5) 0.001(4) 0.012(4) 0.012(4)
C13 0.059(6) 0.038(5) 0.027(4) -0.002(4) 0.021(4) 0.004(4)
C14 0.041(5) 0.047(5) 0.034(4) -0.005(4) 0.020(4) 0.002(4)
C15 0.040(4) 0.033(5) 0.041(5) 0.000(4) 0.026(4) -0.003(4)
C16 0.037(5) 0.050(6) 0.050(5) -0.001(5) 0.026(4) -0.007(4)
C17 0.033(4) 0.061(7) 0.065(6) 0.014(5) 0.033(4) 0.005(4)
C18 0.042(5) 0.048(6) 0.051(5) 0.004(4) 0.036(4) 0.006(4)
C19 0.034(4) 0.039(5) 0.031(4) 0.011(4) 0.022(3) 0.011(3)
C20 0.034(4) 0.034(4) 0.027(4) 0.006(3) 0.014(3) 0.014(3)
C21 0.043(5) 0.045(5) 0.032(4) 0.001(4) 0.017(4) 0.013(4)
C22 0.068(6) 0.038(5) 0.035(5) 0.000(4) 0.020(5) 0.019(5)
C23 0.044(5) 0.045(5) 0.037(5) 0.006(4) 0.007(4) 0.000(4)
C24 0.037(4) 0.039(5) 0.028(4) 0.010(4) 0.008(3) 0.013(4)
C251 0.053(3) 0.053(3) 0.053(3) -0.007(3) 0.020(3) -0.007(3)
C252 0.053(3) 0.053(3) 0.053(3) -0.007(3) 0.020(3) -0.007(3)

loop_
_geom_angle_atom_site_label_1
_geom_angle_site_symmetry_1
_geom_angle_atom_site_label_2
_geom_angle_atom_site_label_3
_geom_angle
_geom_angle_publ_flag
S1 . Pt1 S2 92.79(7) yes
S1 . Pt1 S3 171.71(7) yes
S2 . Pt1 S3 95.48(8) yes
S1 . Pt1 S4 82.49(8) yes
S2 . Pt1 S4 174.99(7) yes
S3 . Pt1 S4 89.22(8) yes
N2 2_657 Cu1 N1 86.7(2) yes
N2 2_657 Cu1 N5 93.3(2) yes
N1 . Cu1 N5 85.9(2) yes
N2 2_657 Cu1 N6 170.7(2) yes
N1 . Cu1 N6 89.3(2) yes
N5 . Cu1 N6 77.9(2) yes
N2 2_657 Cu1 N7 91.7(2) yes
N1 . Cu1 N7 94.2(3) yes
N5 . Cu1 N7 174.9(2) yes
N6 . Cu1 N7 97.0(2) yes
N2 2_657 Cu1 N8 85.8(2) yes
N1 . Cu1 N8 170.8(2) yes
N5 . Cu1 N8 99.8(2) yes
N6 . Cu1 N8 98.9(2) yes
N7 . Cu1 N8 80.6(3) yes
N2 2_657 Cu1 C19 90.4(2) yes
N1 . Cu1 C19 119.3(2) yes
N5 . Cu1 C19 154.7(2) yes
N6 . Cu1 C19 98.9(2) yes
N7 . Cu1 C19 25.2(3) yes
N2 2_657 Cu1 C20 88.4(2) yes
N1 . Cu1 C20 148.7(2) yes
N5 . Cu1 C20 125.2(2) yes
N6 . Cu1 C20 99.3(2) yes
N7 . Cu1 C20 55.0(3) yes
N8 . Cu1 C19 55.4(2) yes
N8 . Cu1 C20 25.6(2) yes
C19 . Cu1 C20 29.8(2) yes
Pt1 . S1 C1 109.5(3) yes
Pt1 . S2 C2 104.7(3) yes
Pt1 . S3 C3 106.6(3) yes
Pt1 . S4 C4 103.5(3) yes
C251 . O11 H11 107.4 no
C252 . O12 H12 107.0 no
Cu1 . N1 C1 159.2(6) yes
Cu1 2_657 N2 C2 168.3(6) yes
Cu1 . N5 C5 122.1(5) yes
Cu1 . N5 C9 116.4(5) yes
C5 . N5 C9 119.8(6) yes
Cu1 . N6 C10 112.0(5) yes
Cu1 . N6 C14 128.6(5) yes
C10 . N6 C14 119.1(7) yes
Cu1 . N7 C15 124.7(5) yes
Cu1 . N7 C19 115.4(5) yes
C15 . N7 C19 119.9(7) yes
Cu1 . N8 C20 113.2(5) yes
Cu1 . N8 C24 127.6(6) yes
C20 . N8 C24 119.2(7) yes
S1 . C1 N1 176.5(7) yes
S2 . C2 N2 175.8(7) yes
S3 . C3 N3 175.1(9) yes
S4 . C4 N4 173.4(7) yes
N5 . C5 C6 122.8(7) yes
N5 . C5 H51 118.6 no
C6 . C5 H51 118.6 no
C5 . C6 C7 117.4(8) yes
C5 . C6 H61 121.3 no
C7 . C6 H61 121.3 no
C6 . C7 C8 119.9(7) yes
C6 . C7 H71 120.1 no
C8 . C7 H71 120.1 no
C7 . C8 C9 120.3(7) yes
C7 . C8 H81 119.8 no
C9 . C8 H81 119.8 no
C8 . C9 N5 119.7(7) yes
C8 . C9 C10 123.9(7) yes
N5 . C9 C10 116.3(6) yes
C9 . C10 N6 115.7(6) yes
C9 . C10 C11 123.1(7) yes
N6 . C10 C11 121.2(7) yes
C10 . C11 C12 118.9(8) yes
C10 . C11 H111 120.6 no
C12 . C11 H111 120.6 no
C11 . C12 C13 120.2(8) yes
C11 . C12 H121 119.9 no
C13 . C12 H121 119.9 no
C12 . C13 C14 117.4(9) yes
C12 . C13 H131 121.3 no
C14 . C13 H131 121.3 no
C13 . C14 N6 123.1(8) yes
C13 . C14 H141 118.4 no
N6 . C14 H141 118.5 no
N7 . C15 C16 121.4(8) yes
N7 . C15 H151 119.3 no
C16 . C15 H151 119.3 no
C15 . C16 C17 118.2(9) yes
C15 . C16 H161 120.9 no
C17 . C16 H161 120.9 no
C16 . C17 C18 120.5(8) yes
C16 . C17 H171 119.8 no
C18 . C17 H171 119.7 no
C17 . C18 C19 119.5(9) yes
C17 . C18 H181 120.3 no
C19 . C18 H181 120.3 no
C18 . C19 N7 120.6(8) yes
C18 . C19 Cu1 160.0(7) yes
N7 . C19 Cu1 39.4(4) yes
C18 . C19 C20 123.8(8) yes
N7 . C19 C20 115.6(7) yes
Cu1 . C19 C20 76.2(4) yes
C19 . C20 N8 115.1(7) yes
C19 . C20 Cu1 74.0(4) yes
N8 . C20 Cu1 41.2(4) yes
C19 . C20 C21 123.9(8) yes
N8 . C20 C21 120.9(8) yes
Cu1 . C20 C21 162.1(7) yes
C20 . C21 C22 119.2(9) yes
C20 . C21 H211 120.4 no
C22 . C21 H211 120.4 no
C21 . C22 C23 119.4(9) yes
C21 . C22 H221 120.3 no
C23 . C22 H221 120.3 no
C22 . C23 C24 117.5(9) yes
C22 . C23 H231 121.2 no
C24 . C23 H231 121.3 no
C23 . C24 N8 123.8(9) yes
C23 . C24 H241 118.1 no
N8 . C24 H241 118.1 no
O11 . C251 H2511 108.9 no
O11 . C251 H2512 109.2 no
H2511 . C251 H2512 109.5 no
O11 . C251 H2513 110.3 no
H2511 . C251 H2513 109.5 no
H2512 . C251 H2513 109.5 no
O12 . C252 H2521 108.5 no
O12 . C252 H2522 111.8 no
H2521 . C252 H2522 109.5 no
O12 . C252 H2523 108.0 no
H2521 . C252 H2523 109.5 no
H2522 . C252 H2523 109.5 no
H12 2_555 H12 O12 126.9 no

loop_
_geom_bond_atom_site_label_1
_geom_bond_atom_site_label_2
_geom_bond_site_symmetry_2
_geom_bond_distance
_geom_bond_publ_flag
Pt1 S1 . 2.311(2) yes
Pt1 S2 . 2.318(2) yes
Pt1 S3 . 2.320(2) yes
Pt1 S4 . 2.336(2) yes
Cu1 N2 2_657 2.359(7) yes
Cu1 N1 . 2.078(7) yes
Cu1 N5 . 2.028(6) yes
Cu1 N6 . 2.216(6) yes
Cu1 N7 . 2.000(6) yes
Cu1 N8 . 2.059(7) yes
Cu1 C19 . 2.846(7) yes
Cu1 C20 . 2.875(8) yes
S1 C1 . 1.684(8) yes
S2 C2 . 1.673(8) yes
S3 C3 . 1.655(10) yes
S4 C4 . 1.692(9) yes
O11 C251 . 1.446(9) yes
O11 H11 . 0.900 no
O12 C252 . 1.443(9) yes
O12 H12 . 0.900 no
N1 C1 . 1.134(10) yes
N2 C2 . 1.144(9) yes
N3 C3 . 1.168(12) yes
N4 C4 . 1.154(10) yes
N5 C5 . 1.340(10) yes
N5 C9 . 1.368(9) yes
N6 C10 . 1.337(9) yes
N6 C14 . 1.338(11) yes
N7 C15 . 1.342(11) yes
N7 C19 . 1.342(10) yes
N8 C20 . 1.353(10) yes
N8 C24 . 1.319(11) yes
C5 C6 . 1.403(11) yes
C5 H51 . 0.950 no
C6 C7 . 1.393(12) yes
C6 H61 . 0.950 no
C7 C8 . 1.380(12) yes
C7 H71 . 0.950 no
C8 C9 . 1.397(11) yes
C8 H81 . 0.950 no
C9 C10 . 1.471(11) yes
C10 C11 . 1.412(10) yes
C11 C12 . 1.361(13) yes
C11 H111 . 0.950 no
C12 C13 . 1.397(13) yes
C12 H121 . 0.950 no
C13 C14 . 1.387(12) yes
C13 H131 . 0.950 no
C14 H141 . 0.950 no
C15 C16 . 1.390(11) yes
C15 H151 . 0.950 no
C16 C17 . 1.380(14) yes
C16 H161 . 0.950 no
C17 C18 . 1.348(13) yes
C17 H171 . 0.950 no
C18 C19 . 1.395(11) yes
C18 H181 . 0.950 no
C19 C20 . 1.473(12) yes
C20 C21 . 1.401(12) yes
C21 C22 . 1.379(15) yes
C21 H211 . 0.950 no
C22 C23 . 1.399(15) yes
C22 H221 . 0.950 no
C23 C24 . 1.386(14) yes
C23 H231 . 0.950 no
C24 H241 . 0.950 no
C251 H2511 . 0.950 no
C251 H2512 . 0.950 no
C251 H2513 . 0.950 no
C252 H2521 . 0.950 no
C252 H2522 . 0.950 no
C252 H2523 . 0.950 no
H12 H12 2_555 0.764 no

loop_
_geom_hbond_atom_site_label_D
_geom_hbond_atom_site_label_H
_geom_hbond_atom_site_label_A
_geom_hbond_site_symmetry_A
_geom_hbond_angle_DHA
_geom_hbond_distance_DH
_geom_hbond_distance_HA
_geom_hbond_distance_DA
_geom_hbond_publ_flag
O11 H11 N3 1_554 179 0.90 2.10 3.002(15) yes
O12 H12 O11 2_555 179 0.90 1.87 2.769(15) yes
O12 H12 O12 2_555 156 0.90 1.49 2.340(15) yes
O12 H12 C251 2_555 147 0.90 2.59 3.383(15) yes
O12 H12 C252 2_555 145 0.90 2.17 2.952(15) yes
C5 H51 N2 2_657 126 0.95 2.47 3.126(15) yes
C14 H141 O12 4_555 133 0.95 2.57 3.288(15) yes
C18 H181 N4 4_554 156 0.95 2.28 3.178(15) yes
C22 H221 O11 3_545 175 0.95 2.57 3.513(15) yes
C22 H221 O12 3_545 168 0.95 2.58 3.515(15) yes
